data_9000115
loop_
_publ_author_name
'Brown, B. E.'
'Bailey, S. W.'

_publ_section_title
;
 Chlorite polytypism: II. Crystal structure of a one-layer Cr-chlorite
 Note: variety called kammererite
;
_journal_name_full 'American Mineralogist'
_journal_page_first 42
_journal_page_last 61
_journal_volume 48
_journal_year 1963
_chemical_formula_sum 'Al1.2 Cr0.7 H8 Mg5.1 O18 Si3'
_chemical_name_mineral Clinochlore
_space_group_IT_number 2
_symmetry_space_group_name_Hall '-P 1 (1/2*x+1/2*y,1/2*x-1/2*y,-z)'
_symmetry_space_group_name_H-M 'C -1'
_cell_angle_alpha 90.0
_cell_angle_beta 97.08
_cell_angle_gamma 90.0
_cell_formula_units_Z 2
_cell_length_a 5.338
_cell_length_b 9.247
_cell_length_c 14.435
_cell_volume 707.086
_database_code_amcsd 0000119
_exptl_crystal_density_diffrn 2.691
_cod_original_formula_sum 'Mg5.1 Al1.2 Cr.7 Si3 O18 H8'
_cod_database_code 9000115

loop_
_space_group_symop_operation_xyz
x,y,z
1/2+x,1/2+y,z
-x,-y,-z
1/2-x,1/2-y,-z

loop_
_atom_site_label
_atom_site_fract_x
_atom_site_fract_y
_atom_site_fract_z
_atom_site_occupancy
_atom_site_type_symbol
_atom_site_attached_hydrogens
Mg1 0.00000 0.00000 0.00000 1.00000 Mg 0
Mg2 -0.00100 0.33300 0.00200 1.00000 Mg 0
Mg3 0.00300 0.16600 0.50400 1.00000 Mg 0
Mg4 0.00000 0.50000 0.50000 0.10000 Mg 0
Al4 0.00000 0.50000 0.50000 0.20000 Al 0
Cr4 0.00000 0.50000 0.50000 0.70000 Cr 0
Si1 0.40000 0.00100 0.19100 0.60000 Si 0
Al1 0.40000 0.00100 0.19100 0.40000 Al 0
Si2 0.89400 0.16700 0.19100 0.90000 Si 0
Al2 0.89400 0.16700 0.19100 0.10000 Al 0
O1 0.36000 -0.00400 0.07500 1.00000 O 0
O2 0.86000 0.17100 0.07600 1.00000 O 0
O-H1 0.38100 0.33300 0.07400 1.00000 O 1
O3 0.13300 0.06500 0.23200 1.00000 O 0
O4 0.64500 0.10000 0.23200 1.00000 O 0
O5 0.93100 0.32800 0.23400 1.00000 O 0
O-H2 0.15400 -0.00200 0.43200 1.00000 O 1
O-H3 0.12900 0.33900 0.42800 1.00000 O 1
O-H4 0.65300 0.16400 0.42800 1.00000 O 1

loop_
_cod_changelog_entry_id
_cod_changelog_entry_author
_cod_changelog_entry_date
_cod_changelog_entry_text
1
;cod-tools version 3.8.0
Id: cif_guess_AMCSD_atom_types 9574 2023-05-10 09:00:05Z saulius
;
2023-05-10T18:45:44+03:00
;Derived atom types and hydrogen counts
from atom names that follow the AMCSD naming convention
(Wat == water, O-H == hydroxyl).
;

loop_
_cod_related_entry_id
_cod_related_entry_database
_cod_related_entry_code
1 AMCSD 0000119
